data_2101161
loop_
_publ_author_name
'Bro\.zek, Z.'
'Mucha, D.'
'Stadnicka, K.'

_publ_section_title
;
 X-ray Rietveld structure determination of ammonium Rochelle salt at
 120 (paraelectric phase) and 100 K (ferroelectric phase)
;
_journal_issue 4
_journal_name_full 'Acta Crystallographica Section B'
_journal_page_first 465
_journal_page_last 472
_journal_paper_doi 10.1107/S0108768194000479
_journal_volume 50
_journal_year 1994
_chemical_formula_sum 'C4 H16 N Na O10'
_chemical_formula_weight 261.16
_symmetry_cell_setting orthorhombic
_symmetry_space_group_name_Hall 'P 2 2ab'
_symmetry_space_group_name_H-M 'P 21 21 2'
_cell_angle_alpha 90
_cell_angle_beta 90
_cell_angle_gamma 90
_cell_formula_units_Z 4
_cell_length_a 12.0762(4)
_cell_length_b 14.3621(6)
_cell_length_c 6.1829(2)
_cell_volume 1072.36(7)
_diffrn_radiation_type Cu
_diffrn_radiation_wavelength 1.54056
_cod_data_source_file ab0318.cif
_cod_data_source_block ab0318a
_cod_depositor_comments
;
 Marking attached hydrogen atoms.

 Antanas Vaitkus,
 2018-02-05
;
_cod_original_cell_volume 1072.40(10)
_cod_database_code 2101161

loop_
_atom_site_label
_atom_site_fract_x
_atom_site_fract_y
_atom_site_fract_z
_atom_site_attached_hydrogens
_atom_site_U_iso_or_equiv
Na .726(3) .4940(9) .510(5) 0 .028(9)
O(1) .628(4) .6150(10) .354(7) 0 .04(2)
O(2) .706(4) .7020(10) .103(6) 0 .03(2)
O(3) .674(3) .8520(10) .310(6) 1 .000(10)
O(4) .802(4) .7500(10) .637(7) 1 .03(2)
O(5) .730(3) .9030(10) .825(7) 0 .010(10)
O(6) .556(4) .8600(10) .852(7) 0 .03(2)
C(1) .656(5) .6940(10) .281(7) 0 .05(3)
C(2) .632(4) .7750(10) .431(5) 1 .03(3)
C(3) .684(4) .7590(10) .653(8) 1 .09(4)
C(4) .655(4) .8430(10) .791(9) 0 .05(3)
N(1) .5000 .0000 .15(2) 4 .06(4)
N(2) .5000 .5000 .050(10) 4 .03(3)
O(3W) .432(4) .7000(10) .968(7) 2 .02(2)
O(4W) .735(4) .5350(10) .880(6) 2 .02(2)
O(5W) .424(4) .609(2) .571(7) 2 .03(2)
O(6W) .388(3) .9180(10) .530(7) 2 .000(10)

loop_
_geom_angle_atom_site_label_1
_geom_angle_atom_site_label_2
_geom_angle_atom_site_label_3
_geom_angle
O(1) C(1) O(2) 119(2)
O(1) C(1) C(2) 115(2)
O(2) C(1) C(2) 126(2)
O(3) C(2) C(1) 103.0(10)
O(3) C(2) C(3) 115.0(10)
O(4) C(3) C(2) 111.0(10)
O(4) C(3) C(4) 110.0(10)
C(1) C(2) C(3) 112.0(10)
C(2) C(3) C(4) 109.0(10)
O(5) C(4) O(6) 123(2)
O(5) C(4) C(3) 117.0(10)
O(6) C(4) C(3) 120.0(10)

loop_
_geom_bond_atom_site_label_1
_geom_bond_atom_site_label_2
_geom_bond_distance
O(1) C(1) 1.27(2)
O(2) C(1) 1.26(2)
O(3) C(2) 1.42(2)
O(4) C(3) 1.44(5)
O(5) C(4) 1.26(2)
O(6) C(4) 1.28(2)
C(1) C(2) 1.52(3)
C(2) C(3) 1.53(3)
C(3) C(4) 1.54(3)

loop_
_cod_related_entry_id
_cod_related_entry_database
_cod_related_entry_code
1 MPOD 1000178
